data_7159143
loop_
_publ_author_name
'Tao, Qiaoqiao'
'Sang, Yining'
'Han, Tao'
'Zhou, Hongling'
'Zhang, Peng'
'Cai, Xiaofeng'

_publ_section_title
;
 20-<i>nor</i>-Isopimarane and isopimarane diterpenoids produced by
 <i>Aspergillus</i> sp. WT03.
;
_journal_issue 9
_journal_name_full 'Organic &amp; biomolecular chemistry'
_journal_page_first 1895
_journal_page_last 1902
_journal_paper_doi 10.1039/d3ob00005b
_journal_volume 21
_journal_year 2023
_chemical_absolute_configuration ad
_chemical_formula_moiety 'C20 H28 O2'
_chemical_formula_sum 'C20 H28 O2'
_chemical_formula_weight 300.42
_space_group_crystal_system orthorhombic
_space_group_IT_number 19
_space_group_name_Hall 'P 2ac 2ab'
_space_group_name_H-M_alt 'P 21 21 21'
_atom_sites_solution_hydrogens geom
_atom_sites_solution_primary dual
_audit_creation_date 2022-05-13
_audit_creation_method
;
Olex2 1.5
(compiled 2021.12.09 svn.r5202d8cf for OlexSys, GUI svn.r6439)
;
_audit_update_record
;
2022-07-23 deposited with the CCDC.	2023-02-01 downloaded from the CCDC.
;
_cell_angle_alpha 90
_cell_angle_beta 90
_cell_angle_gamma 90
_cell_formula_units_Z 4
_cell_length_a 6.48213(5)
_cell_length_b 15.39450(9)
_cell_length_c 17.15474(11)
_cell_measurement_reflns_used 27208
_cell_measurement_temperature 100.01(10)
_cell_measurement_theta_max 73.9130
_cell_measurement_theta_min 2.5740
_cell_volume 1711.86(2)
_computing_cell_refinement 'CrysAlisPro 1.171.39.28b (Rigaku OD, 2015)'
_computing_data_collection 'CrysAlisPro 1.171.39.28b (Rigaku OD, 2015)'
_computing_data_reduction 'CrysAlisPro 1.171.39.28b (Rigaku OD, 2015)'
_computing_molecular_graphics 'Olex2 1.5 (Dolomanov et al., 2009)'
_computing_publication_material 'Olex2 1.5 (Dolomanov et al., 2009)'
_computing_structure_refinement 'SHELXL 2019/2 (Sheldrick, 2015)'
_computing_structure_solution 'SHELXT 2014/5 (Sheldrick, 2014)'
_diffrn_ambient_environment N~2~
_diffrn_ambient_temperature 100.01(10)
_diffrn_detector 'CCD plate'
_diffrn_measured_fraction_theta_full 1.000
_diffrn_measured_fraction_theta_max 0.994
_diffrn_measurement_details
;
List of Runs (angles in degrees, time in seconds):

  # Type    Start    End  Width  t~exp~   \w     \q     \k     \f   Frames
#--------------------------------------------------------------------------
  1  \w    -25.00  28.00   0.50    0.50    --    0.00 -82.00  90.00  106
  2  \w      4.00  34.00   0.50    0.50    --   28.00  72.00  62.56   60
  3  \w     85.00 117.00   0.50    0.50    --   28.00  72.00  62.56   64
  4  \w    -15.00  58.00   0.50    0.50    --   40.00 -41.00-157.07  146
  5  \w    -48.00 -23.00   0.50    0.50    --   40.00 -41.00-157.07   50
  6  \w     23.00  52.00   0.50    0.50    --   48.00  72.00-169.75   58
  7  \w     22.00  91.00   0.50    0.50    --   48.00  70.00 -93.82  138
  8  \w     77.00 132.00   0.50    0.50    --   48.00  72.00-169.75  110
  9  \w    109.00 137.00   0.50    0.50    --   48.00  70.00 -93.82   56
 10  \w     90.00 139.00   0.50    0.50    --   52.00  72.00 118.07   98
 11  \w     26.00  55.00   0.50    0.50    --   52.00  72.00 -53.52   58
 12  \w     25.00  56.00   0.50    0.50    --   52.00  72.00 118.07   62
 13  \w     32.00  60.00   0.50    0.50    --   60.00  75.00  51.82   56
 14  \w     34.00  59.00   0.50    0.50    --   60.00  72.00-136.78   50
 15  \w     39.00  83.00   0.50    0.50    --   64.00  75.00 155.76   88
 16  \w    119.00 145.00   0.50    0.50    --   68.00  75.00-130.84   52
 17  \w     43.00  71.00   0.50    0.50    --   68.00  66.00 141.21   56
 18  \w     40.00  82.00   0.50    0.50    --   68.00  75.00-130.84   84
 19  \w     40.00  66.00   0.50    0.50    --   68.00  74.00  61.83   52
 20  \w     40.00  66.00   0.50    0.50    --   68.00  75.00 -20.08   52
 21  \w     40.00  70.00   0.50    0.50    --   68.00  75.00 -47.67   60
 22  \w    115.00 156.00   0.50    0.50    --   68.00  75.00 -47.67   82
 23  \w     44.00  70.00   0.50    0.50    --   72.00  75.00  79.72   52
 24  \w     44.00  83.00   0.50    0.50    --   72.00  75.00  -6.37   78
 25  \w    139.00 164.00   0.50    0.50    --   76.00  75.00-152.48   50
 26  \w     48.00  73.00   0.50    0.50    --   76.00  75.00-152.48   50
 27  \w     61.00  87.00   0.50    0.50    --   80.00  70.00  68.84   52
 28  \w     54.00  87.00   0.50    0.50    --   80.00  70.00 151.46   66
 29  \w     88.00 185.00   0.50    0.50    --   95.20  45.00 150.00  194
 30  \w     72.00 180.00   0.50    0.50    --   95.20  61.00 -90.00  216
 31  \w     69.00 125.00   0.50    0.50    --   95.20  73.00-144.29  112
 32  \w    107.00 184.00   0.50    0.50    --   95.20  74.00  17.54  154
 33  \w     67.00 101.00   0.50    0.50    --   95.20  74.00  17.54   68
 34  \w     19.00 124.00   0.50    0.50    --   95.20 -77.00  90.00  210
 35  \w     96.00 125.00   0.50    0.50    --   95.20 -77.00 -60.00   58
 36  \w    128.00 162.00   0.50    0.50    --   95.20  61.00-150.00   68
 37  \w     74.00 113.00   0.50    0.50    --   95.20  61.00-150.00   78
 38  \w     20.00  77.00   0.50    0.50    --   95.20 -77.00 -60.00  114
 39  \w     79.00 127.00   0.50    0.50    --   95.20 -82.00 150.00   96
 40  \w     42.00  67.00   0.50    0.50    --   95.20 -82.00 150.00   50
 41  \w    154.00 185.00   0.50    0.50    --   95.20  74.00  93.98   62
 42  \w     72.00 128.00   0.50    0.50    --   95.20  61.00-106.78  112
 43  \w    136.00 184.00   0.50    0.50    --   95.20  61.00-180.00   96
 44  \w     69.00 171.00   0.50    0.50    --   95.20  73.00  37.12  204
 45  \w     72.00  97.00   0.50    0.50    --   95.20  61.00-180.00   50
 46  \w     78.00 177.00   0.50    0.50    --   95.20  55.00 169.63  198
 47  \w     67.00 129.00   0.50    0.50    --   95.20  74.00  93.98  124
 48  \w     44.00 125.00   0.50    0.50    --   95.20 -82.00  60.00  162
 49  \w     74.00 169.00   0.50    0.50    --   95.20  61.00  90.00  190
 50  \w    119.00 159.00   0.50    0.50    --   95.20  74.00 -15.16   80
 51  \w     35.00 126.00   0.50    0.50    --   95.20 -82.00-120.00  182
 52  \w     67.00 116.00   0.50    0.50    --   95.20  74.00 -15.16   98
 53  \w     71.00 183.00   0.50    0.50    --   95.20  64.00 -68.87  224
 54  \w     72.00 184.00   0.50    0.50    --   95.20  61.00 -30.00  224
 55  \w     62.00 124.00   0.50    0.50    --   96.00 -82.00 -30.59  124
;
_diffrn_measurement_device 'four-circle diffractometer'
_diffrn_measurement_device_type 'XtaLAB AFC12 (RINC): Kappa single'
_diffrn_measurement_method '\w scans'
_diffrn_orient_matrix_type 'CrysAlisPro convention (1999,Acta A55,543-557)'
_diffrn_orient_matrix_UB_11 -0.0457396000
_diffrn_orient_matrix_UB_12 -0.0947120000
_diffrn_orient_matrix_UB_13 -0.0232127000
_diffrn_orient_matrix_UB_21 0.0687750000
_diffrn_orient_matrix_UB_22 -0.0306898000
_diffrn_orient_matrix_UB_23 0.0814277000
_diffrn_orient_matrix_UB_31 -0.2229215000
_diffrn_orient_matrix_UB_32 0.0100095000
_diffrn_orient_matrix_UB_33 0.0298736000
_diffrn_radiation_monochromator graphite
_diffrn_radiation_probe x-ray
_diffrn_radiation_type 'Cu K\a'
_diffrn_radiation_wavelength 1.54184
_diffrn_reflns_av_R_equivalents 0.0480
_diffrn_reflns_av_unetI/netI 0.0182
_diffrn_reflns_Laue_measured_fraction_full 1.000
_diffrn_reflns_Laue_measured_fraction_max 0.994
_diffrn_reflns_limit_h_max 7
_diffrn_reflns_limit_h_min -8
_diffrn_reflns_limit_k_max 19
_diffrn_reflns_limit_k_min -19
_diffrn_reflns_limit_l_max 20
_diffrn_reflns_limit_l_min -21
_diffrn_reflns_number 38508
_diffrn_reflns_point_group_measured_fraction_full 1.000
_diffrn_reflns_point_group_measured_fraction_max 0.991
_diffrn_reflns_theta_full 67.684
_diffrn_reflns_theta_max 74.492
_diffrn_reflns_theta_min 3.858
_diffrn_source 'fine-focus sealed X-ray tube'
_diffrn_source_type 'Enhance (Cu) X-ray Source'
_exptl_absorpt_coefficient_mu 0.566
_exptl_absorpt_correction_T_max 1.00000
_exptl_absorpt_correction_T_min 0.56290
_exptl_absorpt_correction_type multi-scan
_exptl_absorpt_process_details
;
CrysAlisPro 1.171.39.28b (Rigaku Oxford Diffraction, 2015)
Empirical absorption correction using spherical harmonics,
 implemented in SCALE3 ABSPACK scaling algorithm.
;
_exptl_crystal_colour 'clear colourless'
_exptl_crystal_colour_lustre clear
_exptl_crystal_colour_primary colourless
_exptl_crystal_density_diffrn 1.166
_exptl_crystal_description needle
_exptl_crystal_F_000 656
_exptl_crystal_size_max 0.4
_exptl_crystal_size_mid 0.1
_exptl_crystal_size_min 0.08
_refine_diff_density_max 0.161
_refine_diff_density_min -0.139
_refine_diff_density_rms 0.030
_refine_ls_abs_structure_details
;
 Flack x determined using 1399 quotients [(I+)-(I-)]/[(I+)+(I-)]
 (Parsons, Flack and Wagner, Acta Cryst. B69 (2013) 249-259).
;
_refine_ls_abs_structure_Flack 0.09(7)
_refine_ls_extinction_coef 0.0034(5)
_refine_ls_extinction_expression Fc^*^=kFc[1+0.001xFc^2^\l^3^/sin(2\q)]^-1/4^
_refine_ls_extinction_method 'SHELXL-2019/2 (Sheldrick 2019)'
_refine_ls_goodness_of_fit_ref 1.043
_refine_ls_hydrogen_treatment constr
_refine_ls_matrix_type full
_refine_ls_number_parameters 205
_refine_ls_number_reflns 3457
_refine_ls_number_restraints 0
_refine_ls_restrained_S_all 1.043
_refine_ls_R_factor_all 0.0290
_refine_ls_R_factor_gt 0.0284
_refine_ls_shift/su_max 0.001
_refine_ls_shift/su_mean 0.000
_refine_ls_structure_factor_coef Fsqd
_refine_ls_weighting_details 'w=1/[\s^2^(Fo^2^)+(0.0409P)^2^+0.3650P] where P=(Fo^2^+2Fc^2^)/3'
_refine_ls_weighting_scheme calc
_refine_ls_wR_factor_gt 0.0762
_refine_ls_wR_factor_ref 0.0767
_reflns_Friedel_coverage 0.719
_reflns_Friedel_fraction_full 1.000
_reflns_Friedel_fraction_max 0.986
_reflns_number_gt 3390
_reflns_number_total 3457
_reflns_threshold_expression 'I > 2\s(I)'
_cod_data_source_file d3ob00005b2.cif
_cod_data_source_block 20220513_syd-18-1
_cod_depositor_comments 'Adding full bibliography for 7159141--7159143.cif.'
_cod_original_cell_volume 1711.857(19)
_cod_database_code 7159143
_shelx_shelxl_version_number 2019/2
_shelx_space_group_comment
;
The symmetry employed for this shelxl refinement is uniquely defined
by the following loop, which should always be used as a source of
symmetry information in preference to the above space-group names.
They are only intended as comments.
;
_shelx_estimated_absorpt_t_max 0.956
_shelx_estimated_absorpt_t_min 0.805
_olex2_refinement_description
;
1. Fixed Uiso
 At 1.2 times of:
  All C(H) groups, All C(H,H) groups
 At 1.5 times of:
  All C(H,H,H) groups, All O(H) groups
2.a Ternary CH refined with riding coordinates:
 C00A(H00A)
2.b Secondary CH2 refined with riding coordinates:
 C00B(H00B,H00C), C00D(H00D,H00E), C00E(H00F,H00G), C00F(H00H,H00I), C00G(H00J,
 H00K)
2.c Aromatic/amide H refined with riding coordinates:
 C004(H004), C00J(H00R)
2.d X=CH2 refined with riding coordinates:
 C00M(H00Y,H)
2.e Idealised Me refined as rotating group:
 C00H(H00L,H00M,H00N), C00I(H00O,H00P,H00Q), C00K(H00S,H00T,H00U), C00L(H00V,
 H00W,H00X)
2.f Idealised tetrahedral OH refined as rotating group:
 O002(H002)
;
_olex2_submission_special_instructions 'No special instructions were received'
_oxdiff_exptl_absorpt_empirical_details
;
Empirical correction (ABSPACK) includes:
- Absorption correction using spherical harmonics
- Frame scaling
;
_oxdiff_exptl_absorpt_empirical_full_max 2.015
_oxdiff_exptl_absorpt_empirical_full_min 0.407

loop_
_space_group_symop_operation_xyz
'x, y, z'
'-x+1/2, -y, z+1/2'
'-x, y+1/2, -z+1/2'
'x+1/2, -y+1/2, -z'

loop_
_atom_site_label
_atom_site_type_symbol
_atom_site_fract_x
_atom_site_fract_y
_atom_site_fract_z
_atom_site_U_iso_or_equiv
_atom_site_adp_type
_atom_site_occupancy
_atom_site_site_symmetry_order
_atom_site_calc_flag
_atom_site_refinement_flags_posn
_atom_site_refinement_flags_adp
_atom_site_refinement_flags_occupancy
_atom_site_disorder_assembly
_atom_site_disorder_group
O001 O 0.50200(17) 0.81911(6) 0.60183(6) 0.0200(2) Uani 1 1 d . . . . .
O002 O 0.82847(19) 0.70680(7) 0.54011(7) 0.0233(3) Uani 1 1 d . . . . .
H002 H 0.886961 0.698014 0.498460 0.035 Uiso 1 1 calc R U . . .
C003 C 0.6757(2) 0.64690(10) 0.55007(9) 0.0187(3) Uani 1 1 d . . . . .
C004 C 0.6630(3) 0.57144(10) 0.50610(9) 0.0200(3) Uani 1 1 d . . . . .
H004 H 0.759877 0.561286 0.467168 0.024 Uiso 1 1 calc R U . . .
C005 C 0.5290(2) 0.66412(10) 0.60791(8) 0.0179(3) Uani 1 1 d . . . . .
C006 C 0.5074(3) 0.42692(10) 0.46974(9) 0.0211(3) Uani 1 1 d . . . . .
C007 C 0.5074(2) 0.51048(9) 0.51922(8) 0.0183(3) Uani 1 1 d . . . . .
C008 C 0.3686(2) 0.60524(10) 0.61982(9) 0.0184(3) Uani 1 1 d . . . . .
C009 C 0.3608(2) 0.52624(10) 0.57736(9) 0.0187(3) Uani 1 1 d . . . . .
C00A C 0.5518(2) 0.74780(9) 0.65355(9) 0.0184(3) Uani 1 1 d . . . . .
H00A H 0.696440 0.753600 0.669291 0.022 Uiso 1 1 calc R U . . .
C00B C 0.1900(3) 0.46205(10) 0.59550(10) 0.0218(3) Uani 1 1 d . . . . .
H00B H 0.061185 0.484067 0.574600 0.026 Uiso 1 1 calc R U . . .
H00C H 0.174894 0.457452 0.651600 0.026 Uiso 1 1 calc R U . . .
C00C C 0.4169(3) 0.75086(10) 0.72749(9) 0.0216(3) Uani 1 1 d . . . . .
C00D C 0.2997(3) 0.37947(10) 0.47766(9) 0.0228(3) Uani 1 1 d . . . . .
H00D H 0.195652 0.410633 0.448160 0.027 Uiso 1 1 calc R U . . .
H00E H 0.312134 0.321736 0.455499 0.027 Uiso 1 1 calc R U . . .
C00E C 0.2006(3) 0.71989(11) 0.70556(10) 0.0240(4) Uani 1 1 d . . . . .
H00F H 0.146660 0.756562 0.664351 0.029 Uiso 1 1 calc R U . . .
H00G H 0.110520 0.725656 0.750397 0.029 Uiso 1 1 calc R U . . .
C00F C 0.1999(3) 0.62533(11) 0.67816(9) 0.0227(3) Uani 1 1 d . . . . .
H00H H 0.216125 0.587677 0.723076 0.027 Uiso 1 1 calc R U . . .
H00I H 0.067178 0.612511 0.654674 0.027 Uiso 1 1 calc R U . . .
C00G C 0.2299(3) 0.37191(10) 0.56199(10) 0.0233(3) Uani 1 1 d . . . . .
H00J H 0.335572 0.342854 0.592389 0.028 Uiso 1 1 calc R U . . .
H00K H 0.104808 0.337492 0.564757 0.028 Uiso 1 1 calc R U . . .
C00H C 0.6525(3) 0.88633(10) 0.60073(10) 0.0256(4) Uani 1 1 d . . . . .
H00L H 0.625114 0.924911 0.558005 0.038 Uiso 1 1 calc R U . . .
H00M H 0.787198 0.861304 0.594637 0.038 Uiso 1 1 calc R U . . .
H00N H 0.646809 0.918141 0.648818 0.038 Uiso 1 1 calc R U . . .
C00I C 0.5418(3) 0.44666(11) 0.38293(10) 0.0254(4) Uani 1 1 d . . . . .
H00O H 0.440123 0.487627 0.365451 0.038 Uiso 1 1 calc R U . . .
H00P H 0.529555 0.393978 0.353347 0.038 Uiso 1 1 calc R U . . .
H00Q H 0.677054 0.470725 0.375740 0.038 Uiso 1 1 calc R U . . .
C00J C 0.4174(3) 0.84225(11) 0.76050(9) 0.0258(4) Uani 1 1 d . . . . .
H00R H 0.545428 0.864256 0.774926 0.031 Uiso 1 1 calc R U . . .
C00K C 0.5172(3) 0.69121(11) 0.78905(10) 0.0271(4) Uani 1 1 d . . . . .
H00S H 0.534980 0.634098 0.767602 0.041 Uiso 1 1 calc R U . . .
H00T H 0.429878 0.688057 0.834154 0.041 Uiso 1 1 calc R U . . .
H00U H 0.649159 0.714360 0.803683 0.041 Uiso 1 1 calc R U . . .
C00L C 0.6847(3) 0.36822(11) 0.49736(11) 0.0265(4) Uani 1 1 d . . . . .
H00V H 0.813725 0.397737 0.490113 0.040 Uiso 1 1 calc R U . . .
H00W H 0.684488 0.315391 0.467625 0.040 Uiso 1 1 calc R U . . .
H00X H 0.666580 0.354867 0.551591 0.040 Uiso 1 1 calc R U . . .
C00M C 0.2582(3) 0.89435(12) 0.77126(12) 0.0362(5) Uani 1 1 d . . . . .
H00Y H 0.126177 0.875952 0.757938 0.043 Uiso 1 1 calc R U . . .
H H 0.278082 0.949458 0.792161 0.043 Uiso 1 1 calc R U . . .

loop_
_atom_site_aniso_label
_atom_site_aniso_U_11
_atom_site_aniso_U_22
_atom_site_aniso_U_33
_atom_site_aniso_U_23
_atom_site_aniso_U_13
_atom_site_aniso_U_12
O001 0.0249(6) 0.0167(5) 0.0186(5) 0.0024(4) -0.0021(5) -0.0015(4)
O002 0.0260(6) 0.0227(5) 0.0212(6) -0.0037(4) 0.0058(5) -0.0077(5)
C003 0.0198(7) 0.0183(7) 0.0180(7) 0.0018(5) -0.0013(6) -0.0021(6)
C004 0.0219(8) 0.0206(7) 0.0175(7) -0.0010(6) 0.0014(6) 0.0005(6)
C005 0.0203(7) 0.0178(7) 0.0157(7) 0.0008(5) -0.0022(6) 0.0009(6)
C006 0.0241(8) 0.0170(7) 0.0221(8) -0.0025(6) -0.0017(7) 0.0010(6)
C007 0.0202(7) 0.0165(7) 0.0182(7) 0.0006(5) -0.0034(6) 0.0007(6)
C008 0.0196(8) 0.0189(7) 0.0166(7) 0.0023(5) -0.0023(6) 0.0009(6)
C009 0.0190(7) 0.0187(7) 0.0182(7) 0.0022(6) -0.0032(6) -0.0005(6)
C00A 0.0212(7) 0.0171(7) 0.0168(7) 0.0013(6) -0.0022(6) 0.0005(6)
C00B 0.0211(8) 0.0211(7) 0.0232(8) 0.0017(6) -0.0002(6) -0.0031(6)
C00C 0.0272(8) 0.0214(7) 0.0162(7) -0.0012(6) 0.0001(6) 0.0022(6)
C00D 0.0252(8) 0.0177(7) 0.0253(8) -0.0012(6) -0.0062(7) -0.0014(7)
C00E 0.0236(8) 0.0249(8) 0.0235(8) -0.0015(6) 0.0057(7) 0.0017(6)
C00F 0.0223(8) 0.0247(8) 0.0210(7) -0.0004(6) 0.0029(6) -0.0024(7)
C00G 0.0236(8) 0.0192(7) 0.0271(8) 0.0027(6) -0.0037(7) -0.0037(6)
C00H 0.0276(9) 0.0208(8) 0.0284(8) 0.0014(6) 0.0009(7) -0.0057(7)
C00I 0.0296(9) 0.0237(8) 0.0229(8) -0.0052(6) -0.0010(7) 0.0009(7)
C00J 0.0342(9) 0.0248(8) 0.0183(8) -0.0029(6) 0.0000(7) -0.0012(7)
C00K 0.0358(10) 0.0275(8) 0.0180(7) 0.0019(6) -0.0004(7) 0.0013(8)
C00L 0.0258(8) 0.0206(8) 0.0329(9) -0.0047(7) -0.0046(7) 0.0024(7)
C00M 0.0450(12) 0.0276(9) 0.0359(10) -0.0083(8) 0.0077(9) 0.0030(8)

loop_
_atom_type_symbol
_atom_type_description
_atom_type_scat_dispersion_real
_atom_type_scat_dispersion_imag
_atom_type_scat_source
C C 0.0181 0.0091 'International Tables Vol C Tables 4.2.6.8 and 6.1.1.4'
H H 0.0000 0.0000 'International Tables Vol C Tables 4.2.6.8 and 6.1.1.4'
O O 0.0492 0.0322 'International Tables Vol C Tables 4.2.6.8 and 6.1.1.4'

loop_
_geom_angle_atom_site_label_1
_geom_angle_atom_site_label_2
_geom_angle_atom_site_label_3
_geom_angle
_geom_angle_site_symmetry_1
_geom_angle_site_symmetry_3
_geom_angle_publ_flag
C00H O001 C00A 114.01(12) . . ?
C003 O002 H002 109.5 . . ?
O002 C003 C004 122.77(14) . . ?
O002 C003 C005 117.00(13) . . ?
C004 C003 C005 120.23(14) . . ?
C003 C004 H004 119.4 . . ?
C003 C004 C007 121.22(14) . . ?
C007 C004 H004 119.4 . . ?
C003 C005 C00A 117.48(13) . . ?
C008 C005 C003 119.17(13) . . ?
C008 C005 C00A 123.34(14) . . ?
C00D C006 C007 110.35(13) . . ?
C00I C006 C007 111.64(12) . . ?
C00I C006 C00D 107.85(13) . . ?
C00I C006 C00L 107.87(14) . . ?
C00L C006 C007 108.72(13) . . ?
C00L C006 C00D 110.38(13) . . ?
C004 C007 C006 118.19(14) . . ?
C004 C007 C009 119.29(13) . . ?
C009 C007 C006 122.50(14) . . ?
C005 C008 C009 120.57(14) . . ?
C005 C008 C00F 120.17(14) . . ?
C009 C008 C00F 119.25(14) . . ?
C007 C009 C008 119.37(14) . . ?
C007 C009 C00B 121.96(14) . . ?
C008 C009 C00B 118.66(14) . . ?
O001 C00A C005 107.85(11) . . ?
O001 C00A H00A 108.2 . . ?
O001 C00A C00C 110.78(12) . . ?
C005 C00A H00A 108.2 . . ?
C005 C00A C00C 113.34(13) . . ?
C00C C00A H00A 108.2 . . ?
C009 C00B H00B 109.0 . . ?
C009 C00B H00C 109.0 . . ?
C009 C00B C00G 113.09(14) . . ?
H00B C00B H00C 107.8 . . ?
C00G C00B H00B 109.0 . . ?
C00G C00B H00C 109.0 . . ?
C00A C00C C00K 107.83(13) . . ?
C00E C00C C00A 107.95(12) . . ?
C00E C00C C00K 111.67(14) . . ?
C00J C00C C00A 109.55(13) . . ?
C00J C00C C00E 112.53(14) . . ?
C00J C00C C00K 107.20(13) . . ?
C006 C00D H00D 109.1 . . ?
C006 C00D H00E 109.1 . . ?
H00D C00D H00E 107.9 . . ?
C00G C00D C006 112.38(13) . . ?
C00G C00D H00D 109.1 . . ?
C00G C00D H00E 109.1 . . ?
C00C C00E H00F 109.2 . . ?
C00C C00E H00G 109.2 . . ?
C00C C00E C00F 112.07(14) . . ?
H00F C00E H00G 107.9 . . ?
C00F C00E H00F 109.2 . . ?
C00F C00E H00G 109.2 . . ?
C008 C00F C00E 113.27(13) . . ?
C008 C00F H00H 108.9 . . ?
C008 C00F H00I 108.9 . . ?
C00E C00F H00H 108.9 . . ?
C00E C00F H00I 108.9 . . ?
H00H C00F H00I 107.7 . . ?
C00B C00G H00J 109.7 . . ?
C00B C00G H00K 109.7 . . ?
C00D C00G C00B 109.86(13) . . ?
C00D C00G H00J 109.7 . . ?
C00D C00G H00K 109.7 . . ?
H00J C00G H00K 108.2 . . ?
O001 C00H H00L 109.5 . . ?
O001 C00H H00M 109.5 . . ?
O001 C00H H00N 109.5 . . ?
H00L C00H H00M 109.5 . . ?
H00L C00H H00N 109.5 . . ?
H00M C00H H00N 109.5 . . ?
C006 C00I H00O 109.5 . . ?
C006 C00I H00P 109.5 . . ?
C006 C00I H00Q 109.5 . . ?
H00O C00I H00P 109.5 . . ?
H00O C00I H00Q 109.5 . . ?
H00P C00I H00Q 109.5 . . ?
C00C C00J H00R 116.0 . . ?
C00M C00J C00C 127.91(17) . . ?
C00M C00J H00R 116.0 . . ?
C00C C00K H00S 109.5 . . ?
C00C C00K H00T 109.5 . . ?
C00C C00K H00U 109.5 . . ?
H00S C00K H00T 109.5 . . ?
H00S C00K H00U 109.5 . . ?
H00T C00K H00U 109.5 . . ?
C006 C00L H00V 109.5 . . ?
C006 C00L H00W 109.5 . . ?
C006 C00L H00X 109.5 . . ?
H00V C00L H00W 109.5 . . ?
H00V C00L H00X 109.5 . . ?
H00W C00L H00X 109.5 . . ?
C00J C00M H00Y 120.0 . . ?
C00J C00M H 120.0 . . ?
H00Y C00M H 120.0 . . ?

loop_
_geom_bond_atom_site_label_1
_geom_bond_atom_site_label_2
_geom_bond_distance
_geom_bond_site_symmetry_2
_geom_bond_publ_flag
O001 C00A 1.4479(17) . ?
O001 C00H 1.4223(19) . ?
O002 H002 0.8200 . ?
O002 C003 1.3637(19) . ?
C003 C004 1.388(2) . ?
C003 C005 1.400(2) . ?
C004 H004 0.9300 . ?
C004 C007 1.396(2) . ?
C005 C008 1.395(2) . ?
C005 C00A 1.515(2) . ?
C006 C007 1.541(2) . ?
C006 C00D 1.538(2) . ?
C006 C00I 1.536(2) . ?
C006 C00L 1.537(2) . ?
C007 C009 1.399(2) . ?
C008 C009 1.419(2) . ?
C008 C00F 1.514(2) . ?
C009 C00B 1.516(2) . ?
C00A H00A 0.9800 . ?
C00A C00C 1.541(2) . ?
C00B H00B 0.9700 . ?
C00B H00C 0.9700 . ?
C00B C00G 1.524(2) . ?
C00C C00E 1.528(2) . ?
C00C C00J 1.516(2) . ?
C00C C00K 1.543(2) . ?
C00D H00D 0.9700 . ?
C00D H00E 0.9700 . ?
C00D C00G 1.520(2) . ?
C00E H00F 0.9700 . ?
C00E H00G 0.9700 . ?
C00E C00F 1.530(2) . ?
C00F H00H 0.9700 . ?
C00F H00I 0.9700 . ?
C00G H00J 0.9700 . ?
C00G H00K 0.9700 . ?
C00H H00L 0.9600 . ?
C00H H00M 0.9600 . ?
C00H H00N 0.9600 . ?
C00I H00O 0.9600 . ?
C00I H00P 0.9600 . ?
C00I H00Q 0.9600 . ?
C00J H00R 0.9300 . ?
C00J C00M 1.320(3) . ?
C00K H00S 0.9600 . ?
C00K H00T 0.9600 . ?
C00K H00U 0.9600 . ?
C00L H00V 0.9600 . ?
C00L H00W 0.9600 . ?
C00L H00X 0.9600 . ?
C00M H00Y 0.9300 . ?
C00M H 0.9300 . ?

loop_
_geom_torsion_atom_site_label_1
_geom_torsion_atom_site_label_2
_geom_torsion_atom_site_label_3
_geom_torsion_atom_site_label_4
_geom_torsion
_geom_torsion_site_symmetry_1
_geom_torsion_site_symmetry_2
_geom_torsion_site_symmetry_3
_geom_torsion_site_symmetry_4
_geom_torsion_publ_flag
O001 C00A C00C C00E 75.15(15) . . . . ?
O001 C00A C00C C00J -47.71(17) . . . . ?
O001 C00A C00C C00K -164.06(13) . . . . ?
O002 C003 C004 C007 178.36(14) . . . . ?
O002 C003 C005 C008 179.37(13) . . . . ?
O002 C003 C005 C00A 0.6(2) . . . . ?
C003 C004 C007 C006 -178.12(14) . . . . ?
C003 C004 C007 C009 0.6(2) . . . . ?
C003 C005 C008 C009 3.9(2) . . . . ?
C003 C005 C008 C00F -175.79(14) . . . . ?
C003 C005 C00A O001 70.57(16) . . . . ?
C003 C005 C00A C00C -166.40(14) . . . . ?
C004 C003 C005 C008 -1.0(2) . . . . ?
C004 C003 C005 C00A -179.81(14) . . . . ?
C004 C007 C009 C008 2.3(2) . . . . ?
C004 C007 C009 C00B -178.96(14) . . . . ?
C005 C003 C004 C007 -1.2(2) . . . . ?
C005 C008 C009 C007 -4.6(2) . . . . ?
C005 C008 C009 C00B 176.65(14) . . . . ?
C005 C008 C00F C00E 12.8(2) . . . . ?
C005 C00A C00C C00E -46.24(17) . . . . ?
C005 C00A C00C C00J -169.10(13) . . . . ?
C005 C00A C00C C00K 74.55(16) . . . . ?
C006 C007 C009 C008 -179.08(14) . . . . ?
C006 C007 C009 C00B -0.4(2) . . . . ?
C006 C00D C00G C00B 64.10(17) . . . . ?
C007 C006 C00D C00G -46.87(18) . . . . ?
C007 C009 C00B C00G 16.2(2) . . . . ?
C008 C005 C00A O001 -108.17(16) . . . . ?
C008 C005 C00A C00C 14.9(2) . . . . ?
C008 C009 C00B C00G -165.11(14) . . . . ?
C009 C008 C00F C00E -166.93(13) . . . . ?
C009 C00B C00G C00D -46.51(18) . . . . ?
C00A C005 C008 C009 -177.37(13) . . . . ?
C00A C005 C008 C00F 2.9(2) . . . . ?
C00A C00C C00E C00F 63.32(16) . . . . ?
C00A C00C C00J C00M 119.97(19) . . . . ?
C00C C00E C00F C008 -46.63(19) . . . . ?
C00D C006 C007 C004 -166.01(14) . . . . ?
C00D C006 C007 C009 15.4(2) . . . . ?
C00E C00C C00J C00M -0.1(2) . . . . ?
C00F C008 C009 C007 175.13(14) . . . . ?
C00F C008 C009 C00B -3.6(2) . . . . ?
C00H O001 C00A C005 -129.57(14) . . . . ?
C00H O001 C00A C00C 105.85(15) . . . . ?
C00I C006 C007 C004 -46.08(19) . . . . ?
C00I C006 C007 C009 135.29(16) . . . . ?
C00I C006 C00D C00G -169.05(14) . . . . ?
C00J C00C C00E C00F -175.67(13) . . . . ?
C00K C00C C00E C00F -55.05(17) . . . . ?
C00K C00C C00J C00M -123.3(2) . . . . ?
C00L C006 C007 C004 72.80(17) . . . . ?
C00L C006 C007 C009 -105.82(17) . . . . ?
C00L C006 C00D C00G 73.33(17) . . . . ?
